data_4324390
loop_
_publ_author_name
'Melissa V. Werrett'
'Daniel Chartrand'
'Julian D. Gale'
'Garry S. Hanan'
'Jonathan G. MacLellan'
'Massimiliano Massi'
'Sara Muzzioli'
'Paolo Raiteri'
'Brian W. Skelton'
'Morry Silberstein'
'Stefano Stagni'

_publ_contact_author_address
;
 Chemistry, 
School of Biomedical, Biomolecular and Chemical Science, 
M313, University of Western Australia, 
Perth, WA 6009,
 Australia
;
_publ_contact_author_email brian.skelton@uwa.edu.au
_publ_contact_author_fax (+61)_08_6488_1118
_publ_contact_author_name 'Skelton, B. W.'
_publ_contact_author_phone (+61)_08_6488_7107
_publ_section_title
;
 Synthesis, Structural, and Photophysical Investigation of Diimine
 Triscarbonyl Re(I) Tetrazolato Complexes.
;
_journal_name_full 'Inorganic Chemistry'
_journal_page_first 1229
_journal_page_last 1241
_journal_paper_doi 10.1021/ic1015516
_journal_volume 50
_journal_year 2011
_chemical_formula_moiety 'C22 H13 N6 O3 Re'
_chemical_formula_sum 'C22 H13 N6 O3 Re'
_chemical_formula_weight 595.58
_chemical_name_systematic
;
 ?
;
_space_group_IT_number 2
_symmetry_cell_setting triclinic
_symmetry_space_group_name_Hall '-P 1'
_symmetry_space_group_name_H-M 'P -1'
_atom_sites_solution_hydrogens geom
_atom_sites_solution_primary direct
_atom_sites_solution_secondary difmap
_audit_creation_date 2010-03-29T20:01:36-00:00
_audit_creation_method 'WinGX routine CIF_UPDATE'
_cell_angle_alpha 96.860(2)
_cell_angle_beta 105.448(3)
_cell_angle_gamma 110.008(3)
_cell_formula_units_Z 2
_cell_length_a 9.2520(3)
_cell_length_b 9.3821(3)
_cell_length_c 12.9643(4)
_cell_measurement_reflns_used 33898
_cell_measurement_temperature 100(2)
_cell_measurement_theta_max 40.2381
_cell_measurement_theta_min 3.8189
_cell_volume 991.29(6)
_computing_cell_refinement
;
        CrysAlisPro, Oxford Diffraction Ltd.,
        Version 1.171.33.52 (release 06-11-2009 CrysAlis171 .NET)
        (compiled Nov  6 2009,16:24:50)
;
_computing_data_collection
;
        CrysAlisPro, Oxford Diffraction Ltd.,
        Version 1.171.33.52 (release 06-11-2009 CrysAlis171 .NET)
        (compiled Nov  6 2009,16:24:50)
;
_computing_data_reduction
;
        CrysAlisPro, Oxford Diffraction Ltd.,
        Version 1.171.33.52 (release 06-11-2009 CrysAlis171 .NET)
        (compiled Nov  6 2009,16:24:50)
;
_computing_molecular_graphics 'OrtepII (Johnson, C. K. (1976)'
_computing_publication_material 'WinGX Farrugia, L. J. (1999)'
_computing_structure_refinement 'SHELXL-97 (Sheldrick, 2008)'
_diffrn_ambient_temperature 100(2)
_diffrn_detector_area_resol_mean 10.4738
_diffrn_measured_fraction_theta_full 0.992
_diffrn_measured_fraction_theta_max 0.975
_diffrn_measurement_device_type 'Oxford Diffraction Gemini, Ruby'
_diffrn_measurement_method '\w scans'
_diffrn_orient_matrix_UB_11 0.0558995977
_diffrn_orient_matrix_UB_12 0.0295549026
_diffrn_orient_matrix_UB_13 0.0543218891
_diffrn_orient_matrix_UB_21 -0.0630817602
_diffrn_orient_matrix_UB_22 -0.0374648247
_diffrn_orient_matrix_UB_23 0.0207058418
_diffrn_orient_matrix_UB_31 0.0182429949
_diffrn_orient_matrix_UB_32 -0.0674557232
_diffrn_orient_matrix_UB_33 -0.0042352999
_diffrn_radiation_monochromator graphite
_diffrn_radiation_type MoK\a
_diffrn_radiation_wavelength 0.71073
_diffrn_reflns_av_R_equivalents 0.0516
_diffrn_reflns_av_unetI/netI 0.0409
_diffrn_reflns_limit_h_max 16
_diffrn_reflns_limit_h_min -16
_diffrn_reflns_limit_k_max 17
_diffrn_reflns_limit_k_min -16
_diffrn_reflns_limit_l_max 23
_diffrn_reflns_limit_l_min -23
_diffrn_reflns_number 54643
_diffrn_reflns_theta_full 40
_diffrn_reflns_theta_max 40.36
_diffrn_reflns_theta_min 3.83
_exptl_absorpt_coefficient_mu 6.169
_exptl_absorpt_correction_T_max 0.711
_exptl_absorpt_correction_T_min 0.206
_exptl_absorpt_correction_type analytical
_exptl_absorpt_process_details
;
          CrysAlisPro, Oxford Diffraction Ltd.,
        Version 1.171.33.52 (release 06-11-2009 CrysAlis171 .NET)
        (compiled Nov  6 2009,16:24:50)
Analytical numeric absorption correction using a multifaceted crystal
                        model based on expressions derived by R.C. Clark & J.S.
        (Clark, R. C. & Reid, J. S. (1995). Acta Cryst. A51, 887-897)

;
_exptl_crystal_colour yellow
_exptl_crystal_density_diffrn 1.995
_exptl_crystal_description plate
_exptl_crystal_F_000 572
_exptl_crystal_size_max 0.39
_exptl_crystal_size_mid 0.25
_exptl_crystal_size_min 0.06
_refine_diff_density_max 6.372
_refine_diff_density_min -4.004
_refine_diff_density_rms 0.24
_refine_ls_extinction_method none
_refine_ls_goodness_of_fit_ref 1.003
_refine_ls_hydrogen_treatment constr
_refine_ls_matrix_type full
_refine_ls_number_parameters 289
_refine_ls_number_reflns 12252
_refine_ls_number_restraints 0
_refine_ls_restrained_S_all 1.003
_refine_ls_R_factor_all 0.0461
_refine_ls_R_factor_gt 0.037
_refine_ls_shift/su_max 0.004
_refine_ls_shift/su_mean 0
_refine_ls_structure_factor_coef Fsqd
_refine_ls_weighting_details 'calc w=1/[\s^2^(Fo^2^)+(0.0604P)^2^] where P=(Fo^2^+2Fc^2^)/3'
_refine_ls_weighting_scheme calc
_refine_ls_wR_factor_gt 0.0873
_refine_ls_wR_factor_ref 0.0901
_reflns_number_gt 10450
_reflns_number_total 12252
_reflns_threshold_expression I>2\s(I)
_cod_data_source_file ic1015516_si_002_2.cif
_cod_data_source_block mxm12
_cod_original_cell_volume 991.29(5)
_cod_original_sg_symbol_Hall -P_1
_cod_database_code 4324390

loop_
_symmetry_equiv_pos_as_xyz
'x, y, z'
'-x, -y, -z'

loop_
_atom_site_label
_atom_site_type_symbol
_atom_site_fract_x
_atom_site_fract_y
_atom_site_fract_z
_atom_site_U_iso_or_equiv
_atom_site_adp_type
_atom_site_occupancy
_atom_site_symmetry_multiplicity
_atom_site_calc_flag
_atom_site_refinement_flags
Re1 Re 0.645635(11) 0.191427(9) 0.308197(7) 0.01219(3) Uani 1 1 d .
C1 C 0.7946(3) 0.1276(3) 0.4078(2) 0.0164(4) Uani 1 1 d .
O1 O 0.8814(3) 0.0876(3) 0.46766(19) 0.0254(4) Uani 1 1 d .
C2 C 0.4725(3) 0.0621(3) 0.3532(2) 0.0146(4) Uani 1 1 d .
O2 O 0.3706(3) -0.0158(2) 0.38181(17) 0.0190(3) Uani 1 1 d .
C3 C 0.6036(3) 0.0162(3) 0.1946(2) 0.0178(4) Uani 1 1 d .
O3 O 0.5741(3) -0.0903(3) 0.12598(19) 0.0276(5) Uani 1 1 d .
N11 N 0.4975(2) 0.2935(2) 0.20778(16) 0.0125(3) Uani 1 1 d .
C12 C 0.5007(3) 0.4301(3) 0.26106(19) 0.0124(3) Uani 1 1 d .
C13 C 0.4157(3) 0.5141(3) 0.2079(2) 0.0148(4) Uani 1 1 d .
C14 C 0.3270(3) 0.4543(3) 0.0951(2) 0.0187(4) Uani 1 1 d .
H14 H 0.2659 0.5062 0.0566 0.022 Uiso 1 1 calc R
C15 C 0.3293(3) 0.3202(3) 0.0408(2) 0.0187(4) Uani 1 1 d .
H15 H 0.2724 0.2804 -0.0358 0.022 Uiso 1 1 calc R
C16 C 0.4168(3) 0.2427(3) 0.1003(2) 0.0156(4) Uani 1 1 d .
H16 H 0.4183 0.1505 0.0622 0.019 Uiso 1 1 calc R
C17 C 0.4274(3) 0.6572(3) 0.2707(2) 0.0178(4) Uani 1 1 d .
H17 H 0.3664 0.7126 0.237 0.021 Uiso 1 1 calc R
N21 N 0.6820(2) 0.4028(2) 0.41996(16) 0.0120(3) Uani 1 1 d .
C22 C 0.6004(3) 0.4886(2) 0.37438(18) 0.0117(3) Uani 1 1 d .
C23 C 0.6154(3) 0.6322(3) 0.4322(2) 0.0142(4) Uani 1 1 d .
C24 C 0.7206(3) 0.6884(3) 0.5420(2) 0.0172(4) Uani 1 1 d .
H24 H 0.7357 0.7858 0.5838 0.021 Uiso 1 1 calc R
C25 C 0.8016(3) 0.6006(3) 0.5882(2) 0.0180(4) Uani 1 1 d .
H25 H 0.8717 0.6363 0.6625 0.022 Uiso 1 1 calc R
C26 C 0.7797(3) 0.4580(3) 0.5248(2) 0.0154(4) Uani 1 1 d .
H26 H 0.8364 0.3986 0.5574 0.018 Uiso 1 1 calc R
C27 C 0.5246(3) 0.7141(3) 0.3778(2) 0.0177(4) Uani 1 1 d .
H27 H 0.5324 0.81 0.4173 0.021 Uiso 1 1 calc R
N1 N 0.8655(3) 0.5022(2) 0.27358(18) 0.0161(3) Uani 1 1 d .
N2 N 0.8234(3) 0.3469(2) 0.25043(17) 0.0140(3) Uani 1 1 d .
N3 N 0.8743(3) 0.3042(3) 0.1692(2) 0.0202(4) Uani 1 1 d .
N4 N 0.9509(4) 0.4321(3) 0.1382(2) 0.0226(4) Uani 1 1 d .
C5 C 0.9417(3) 0.5509(3) 0.20276(19) 0.0143(4) Uani 1 1 d .
C51 C 0.9967(3) 0.7127(3) 0.1907(2) 0.0146(4) Uani 1 1 d .
C52 C 0.9621(3) 0.8230(3) 0.2518(2) 0.0166(4) Uani 1 1 d .
H52 H 0.9126 0.7957 0.306 0.02 Uiso 1 1 calc R
C53 C 1.0000(4) 0.9721(3) 0.2331(2) 0.0198(4) Uani 1 1 d .
H53 H 0.9756 1.0463 0.2741 0.024 Uiso 1 1 calc R
C54 C 1.0740(4) 1.0133(3) 0.1543(2) 0.0210(5) Uani 1 1 d .
H54 H 1.0992 1.1152 0.1414 0.025 Uiso 1 1 calc R
C55 C 1.1105(3) 0.9049(3) 0.0947(2) 0.0199(4) Uani 1 1 d .
H55 H 1.1624 0.9333 0.0418 0.024 Uiso 1 1 calc R
C56 C 1.0711(3) 0.7544(3) 0.1125(2) 0.0168(4) Uani 1 1 d .
H56 H 1.0953 0.6802 0.0711 0.02 Uiso 1 1 calc R

loop_
_atom_site_aniso_label
_atom_site_aniso_U_11
_atom_site_aniso_U_22
_atom_site_aniso_U_33
_atom_site_aniso_U_23
_atom_site_aniso_U_13
_atom_site_aniso_U_12
Re1 0.01509(4) 0.01156(4) 0.01158(4) 0.00233(3) 0.00349(3) 0.00800(3)
C1 0.0184(10) 0.0207(10) 0.0157(9) 0.0072(8) 0.0072(8) 0.0122(8)
O1 0.0264(10) 0.0342(11) 0.0236(10) 0.0123(8) 0.0050(8) 0.0220(9)
C2 0.0164(9) 0.0131(8) 0.0142(9) 0.0007(7) 0.0025(8) 0.0085(7)
O2 0.0196(8) 0.0175(7) 0.0218(9) 0.0062(7) 0.0086(7) 0.0076(7)
C3 0.0227(11) 0.0162(9) 0.0168(10) 0.0038(8) 0.0074(9) 0.0096(8)
O3 0.0419(14) 0.0212(9) 0.0216(9) -0.0010(7) 0.0123(9) 0.0153(9)
N11 0.0129(8) 0.0133(7) 0.0109(7) 0.0024(6) 0.0024(6) 0.0061(6)
C12 0.0127(8) 0.0118(7) 0.0129(8) 0.0024(6) 0.0031(7) 0.0063(7)
C13 0.0164(9) 0.0156(8) 0.0154(9) 0.0056(7) 0.0039(8) 0.0101(8)
C14 0.0199(11) 0.0229(10) 0.0150(9) 0.0057(8) 0.0023(8) 0.0126(9)
C15 0.0195(11) 0.0225(10) 0.0133(9) 0.0033(8) 0.0017(8) 0.0105(9)
C16 0.0171(10) 0.0169(9) 0.0119(8) 0.0014(7) 0.0026(8) 0.0077(8)
C17 0.0214(11) 0.0163(9) 0.0196(10) 0.0059(8) 0.0047(9) 0.0129(8)
N21 0.0121(7) 0.0132(7) 0.0106(7) 0.0019(6) 0.0019(6) 0.0063(6)
C22 0.0120(8) 0.0116(7) 0.0122(8) 0.0030(6) 0.0028(7) 0.0064(6)
C23 0.0151(9) 0.0124(8) 0.0153(9) 0.0011(7) 0.0036(7) 0.0073(7)
C24 0.0166(10) 0.0156(9) 0.0171(10) -0.0015(7) 0.0026(8) 0.0074(8)
C25 0.0178(10) 0.0195(10) 0.0145(9) -0.0012(8) 0.0016(8) 0.0091(8)
C26 0.0160(9) 0.0172(9) 0.0122(8) 0.0016(7) 0.0012(7) 0.0088(8)
C27 0.0209(11) 0.0131(8) 0.0205(10) 0.0029(8) 0.0047(9) 0.0102(8)
N1 0.0178(9) 0.0142(7) 0.0163(8) 0.0027(6) 0.0061(7) 0.0063(7)
N2 0.0149(8) 0.0143(7) 0.0136(8) 0.0025(6) 0.0042(7) 0.0074(6)
N3 0.0273(11) 0.0182(9) 0.0203(9) 0.0047(7) 0.0122(9) 0.0116(8)
N4 0.0348(13) 0.0178(9) 0.0220(10) 0.0060(8) 0.0156(10) 0.0131(9)
C5 0.0142(9) 0.0161(8) 0.0129(8) 0.0035(7) 0.0037(7) 0.0069(7)
C51 0.0131(9) 0.0162(8) 0.0131(8) 0.0027(7) 0.0021(7) 0.0059(7)
C52 0.0170(10) 0.0174(9) 0.0151(9) 0.0030(7) 0.0051(8) 0.0067(8)
C53 0.0211(11) 0.0166(9) 0.0200(11) 0.0020(8) 0.0063(9) 0.0066(8)
C54 0.0215(12) 0.0185(10) 0.0221(11) 0.0058(9) 0.0063(10) 0.0069(9)
C55 0.0203(11) 0.0203(10) 0.0206(11) 0.0075(9) 0.0082(9) 0.0075(9)
C56 0.0165(10) 0.0191(9) 0.0157(9) 0.0047(8) 0.0054(8) 0.0078(8)

loop_
_atom_type_symbol
_atom_type_description
_atom_type_scat_dispersion_real
_atom_type_scat_dispersion_imag
_atom_type_scat_source
C C 0.0033 0.0016 'International Tables Vol C Tables 4.2.6.8 and 6.1.1.4'
H H 0 0 'International Tables Vol C Tables 4.2.6.8 and 6.1.1.4'
N N 0.0061 0.0033 'International Tables Vol C Tables 4.2.6.8 and 6.1.1.4'
O O 0.0106 0.006 'International Tables Vol C Tables 4.2.6.8 and 6.1.1.4'
Re Re -1.0185 7.231 'International Tables Vol C Tables 4.2.6.8 and 6.1.1.4'

loop_
_exptl_crystal_face_index_h
_exptl_crystal_face_index_k
_exptl_crystal_face_index_l
_exptl_crystal_face_perp_dist
-1 0 1 0.1095
1 0 -1 0.0475
0 0 1 0.1242
0 0 -1 0.1128
-1 0 0 0.0444
1 0 0 0.0146
0 -1 0 0.1308
0 1 0 0.1811

loop_
_geom_angle_atom_site_label_1
_geom_angle_atom_site_label_2
_geom_angle_atom_site_label_3
_geom_angle
C3 Re1 C2 89.52(11)
C3 Re1 C1 89.01(11)
C2 Re1 C1 88.72(11)
C3 Re1 N2 91.92(10)
C2 Re1 N2 174.31(8)
C1 Re1 N2 96.81(10)
C3 Re1 N11 97.24(9)
C2 Re1 N11 95.05(9)
C1 Re1 N11 172.72(9)
N2 Re1 N11 79.31(8)
C3 Re1 N21 172.73(9)
C2 Re1 N21 93.23(9)
C1 Re1 N21 97.77(9)
N2 Re1 N21 84.71(8)
N11 Re1 N21 75.83(7)
O1 C1 Re1 178.8(3)
O2 C2 Re1 178.8(2)
O3 C3 Re1 178.2(3)
C16 N11 C12 118.3(2)
C16 N11 Re1 126.44(16)
C12 N11 Re1 115.06(15)
N11 C12 C13 122.6(2)
N11 C12 C22 116.83(19)
C13 C12 C22 120.5(2)
C14 C13 C12 117.6(2)
C14 C13 C17 123.8(2)
C12 C13 C17 118.6(2)
C15 C14 C13 119.6(2)
C15 C14 H14 120.2
C13 C14 H14 120.2
C14 C15 C16 119.2(2)
C14 C15 H15 120.4
C16 C15 H15 120.4
N11 C16 C15 122.6(2)
N11 C16 H16 118.7
C15 C16 H16 118.7
C27 C17 C13 120.8(2)
C27 C17 H17 119.6
C13 C17 H17 119.6
C26 N21 C22 118.2(2)
C26 N21 Re1 126.77(16)
C22 N21 Re1 114.91(15)
N21 C22 C23 123.0(2)
N21 C22 C12 117.37(19)
C23 C22 C12 119.6(2)
C22 C23 C24 117.6(2)
C22 C23 C27 119.2(2)
C24 C23 C27 123.3(2)
C25 C24 C23 119.3(2)
C25 C24 H24 120.3
C23 C24 H24 120.3
C24 C25 C26 119.6(2)
C24 C25 H25 120.2
C26 C25 H25 120.2
N21 C26 C25 122.3(2)
N21 C26 H26 118.8
C25 C26 H26 118.8
C17 C27 C23 121.2(2)
C17 C27 H27 119.4
C23 C27 H27 119.4
C5 N1 N2 104.0(2)
N3 N2 N1 110.5(2)
N3 N2 Re1 125.39(17)
N1 N2 Re1 122.24(16)
N2 N3 N4 108.3(2)
N3 N4 C5 105.1(2)
N1 C5 N4 112.0(2)
N1 C5 C51 123.5(2)
N4 C5 C51 124.3(2)
C56 C51 C52 119.6(2)
C56 C51 C5 120.4(2)
C52 C51 C5 119.8(2)
C53 C52 C51 120.0(2)
C53 C52 H52 120
C51 C52 H52 120
C52 C53 C54 120.2(2)
C52 C53 H53 119.9
C54 C53 H53 119.9
C55 C54 C53 119.9(2)
C55 C54 H54 120.1
C53 C54 H54 120.1
C54 C55 C56 120.0(3)
C54 C55 H55 120
C56 C55 H55 120
C51 C56 C55 120.2(2)
C51 C56 H56 119.9
C55 C56 H56 119.9

loop_
_geom_bond_atom_site_label_1
_geom_bond_atom_site_label_2
_geom_bond_distance
Re1 C3 1.924(3)
Re1 C2 1.927(3)
Re1 C1 1.930(2)
Re1 N2 2.161(2)
Re1 N11 2.176(2)
Re1 N21 2.1779(19)
C1 O1 1.154(3)
C2 O2 1.158(3)
C3 O3 1.156(3)
N11 C16 1.330(3)
N11 C12 1.368(3)
C12 C13 1.407(3)
C12 C22 1.432(3)
C13 C14 1.406(4)
C13 C17 1.439(3)
C14 C15 1.376(4)
C14 H14 0.95
C15 C16 1.409(4)
C15 H15 0.95
C16 H16 0.95
C17 C27 1.361(4)
C17 H17 0.95
N21 C26 1.338(3)
N21 C22 1.363(3)
C22 C23 1.405(3)
C23 C24 1.408(3)
C23 C27 1.431(3)
C24 C25 1.378(4)
C24 H24 0.95
C25 C26 1.404(3)
C25 H25 0.95
C26 H26 0.95
C27 H27 0.95
N1 C5 1.332(3)
N1 N2 1.345(3)
N2 N3 1.335(3)
N3 N4 1.337(3)
N4 C5 1.352(3)
C5 C51 1.469(3)
C51 C56 1.391(4)
C51 C52 1.403(3)
C52 C53 1.389(4)
C52 H52 0.95
C53 C54 1.395(4)
C53 H53 0.95
C54 C55 1.390(4)
C54 H54 0.95
C55 C56 1.397(4)
C55 H55 0.95
C56 H56 0.95
